data_7232182
loop_
_publ_author_name
'Wu, Lei'
'Chaplais, G\'erald'
'Xue, Ming'
'Qiu, Shilun'
'Patarin, Jo\"el'
'Simon-Masseron, Ang\'elique'
'Chen, Huaxin'

_publ_section_title
;
 New functionalized MIL-53(In) solids: syntheses, characterization,
 sorption, and structural flexibility
;
_journal_issue 4
_journal_name_full 'RSC Advances'
_journal_page_first 1918
_journal_paper_doi 10.1039/C8RA08522F
_journal_volume 9
_journal_year 2019
_chemical_formula_moiety 'C8 H4 In O8'
_chemical_formula_sum 'C8 H4 In O8'
_chemical_formula_weight 342.93
_chemical_melting_point ?
_chemical_name_common MIL53(In)_OH
_chemical_name_systematic
; 
 ? 
;
_space_group_IT_number 64
_symmetry_cell_setting orthorhombic
_symmetry_space_group_name_Hall '-C 2ac 2'
_symmetry_space_group_name_H-M 'C m c e'
_atom_sites_solution_hydrogens geom
_atom_sites_solution_primary direct
_atom_sites_solution_secondary difmap
_audit_creation_method SHELXL-97
_audit_update_record
;
2017-03-01 deposited with the CCDC.
2018-12-28 downloaded from the CCDC.
;
_cell_angle_alpha 90.00
_cell_angle_beta 90.00
_cell_angle_gamma 90.00
_cell_formula_units_Z 16
_cell_length_a 37.4012(11)
_cell_length_b 23.0052(7)
_cell_length_c 7.1553(2)
_cell_measurement_reflns_used 9034
_cell_measurement_temperature 293(2)
_cell_measurement_theta_max 28.3152
_cell_measurement_theta_min 3.3531
_cell_volume 6156.6(3)
_computing_cell_refinement 'Bruker SMART'
_computing_data_collection 'Bruker SMART'
_computing_data_reduction 'Bruker SMART'
_computing_molecular_graphics SHELXP-97
_computing_publication_material SHELXP-97
_computing_structure_refinement 'SHELXL-97 (Sheldrick, 1997)'
_computing_structure_solution 'SHELXS-97 (Sheldrick, 1990)'
_diffrn_ambient_temperature 293(2)
_diffrn_detector_area_resol_mean 9.00cm
_diffrn_measured_fraction_theta_full 1.000
_diffrn_measured_fraction_theta_max 1.000
_diffrn_measurement_device_type 'CCD area detector'
_diffrn_measurement_method 'phi and omega scans'
_diffrn_radiation_monochromator graphite
_diffrn_radiation_source 'fine-focus sealed tube'
_diffrn_radiation_type MoK\a
_diffrn_radiation_wavelength 0.71073
_diffrn_reflns_av_R_equivalents 0.0376
_diffrn_reflns_av_sigmaI/netI 0.0224
_diffrn_reflns_limit_h_max 39
_diffrn_reflns_limit_h_min -44
_diffrn_reflns_limit_k_max 27
_diffrn_reflns_limit_k_min -23
_diffrn_reflns_limit_l_max 8
_diffrn_reflns_limit_l_min -8
_diffrn_reflns_number 15786
_diffrn_reflns_theta_full 25.00
_diffrn_reflns_theta_max 25.00
_diffrn_reflns_theta_min 1.09
_diffrn_standards_decay_% none
_diffrn_standards_interval_count none
_diffrn_standards_interval_time none
_diffrn_standards_number none
_exptl_absorpt_coefficient_mu 1.555
_exptl_absorpt_correction_T_max 0.792
_exptl_absorpt_correction_T_min 0.633
_exptl_absorpt_correction_type empirical
_exptl_absorpt_process_details SADAB
_exptl_crystal_colour transparent
_exptl_crystal_density_diffrn 1.480
_exptl_crystal_density_meas ?
_exptl_crystal_density_method 'not measured'
_exptl_crystal_description block
_exptl_crystal_F_000 2640
_exptl_crystal_size_max 0.30
_exptl_crystal_size_mid 0.28
_exptl_crystal_size_min 0.15
_refine_diff_density_max 0.988
_refine_diff_density_min -0.584
_refine_diff_density_rms 0.180
_refine_ls_extinction_coef 0.00011(4)
_refine_ls_extinction_expression Fc^*^=kFc[1+0.001xFc^2^\l^3^/sin(2\q)]^-1/4^
_refine_ls_extinction_method SHELXL
_refine_ls_goodness_of_fit_ref 1.071
_refine_ls_hydrogen_treatment mixed
_refine_ls_matrix_type full
_refine_ls_number_parameters 169
_refine_ls_number_reflns 2773
_refine_ls_number_restraints 24
_refine_ls_restrained_S_all 1.139
_refine_ls_R_factor_all 0.0382
_refine_ls_R_factor_gt 0.0361
_refine_ls_shift/su_max 0.000
_refine_ls_shift/su_mean 0.000
_refine_ls_structure_factor_coef Fsqd
_refine_ls_weighting_details 'calc w=1/[\s^2^(Fo^2^)+(0.1045P)^2^+12.2290P] where P=(Fo^2^+2Fc^2^)/3'
_refine_ls_weighting_scheme calc
_refine_ls_wR_factor_gt 0.1388
_refine_ls_wR_factor_ref 0.1412
_reflns_number_gt 2616
_reflns_number_total 2773
_reflns_threshold_expression >2sigma(I)
_cod_data_source_file c8ra08522f2.cif
_cod_data_source_block a
_cod_depositor_comments
;
The following automatic conversions were performed:

'_chemical_melting_point' value 'not measured' was changed to '?' -
the value is undefined or not given.

'_symmetry_cell_setting' value 'Orthorhombic' changed to
'orthorhombic' according to
/home/data/users/saulius/crontab/automatic-downloads/rss-feeds/RSC/lib/dictionaries/cif_core.dic
dictionary named 'cif_core.dic' version 2.4.2 from 2011-04-26.

'_exptl_crystal_density_meas' value 'none' was changed to '?' - the
value is perceived as not measured.

Automatic conversion script
Id: cif_fix_values 4973 2017-02-22 13:04:09Z antanas 
;
_cod_original_sg_symbol_H-M Cmca
_cod_database_code 7232182

loop_
_symmetry_equiv_pos_as_xyz
'x, y, z'
'-x, -y+1/2, z+1/2'
'-x, y+1/2, -z+1/2'
'x, -y, -z'
'x+1/2, y+1/2, z'
'-x+1/2, -y+1, z+1/2'
'-x+1/2, y+1, -z+1/2'
'x+1/2, -y+1/2, -z'
'-x, -y, -z'
'x, y-1/2, -z-1/2'
'x, -y-1/2, z-1/2'
'-x, y, z'
'-x+1/2, -y+1/2, -z'
'x+1/2, y, -z-1/2'
'x+1/2, -y, z-1/2'
'-x+1/2, y+1/2, z'

loop_
_atom_site_label
_atom_site_type_symbol
_atom_site_fract_x
_atom_site_fract_y
_atom_site_fract_z
_atom_site_U_iso_or_equiv
_atom_site_adp_type
_atom_site_occupancy
_atom_site_symmetry_multiplicity
_atom_site_calc_flag
_atom_site_refinement_flags
In1 In 0.0000 0.245232(18) 0.95804(8) 0.0185(2) Uani 1 2 d S
In2 In 0.247179(11) 0.5000 1.0000 0.0184(2) Uani 1 2 d S
O1 O 0.20566(9) 0.44316(16) 0.9021(4) 0.0410(9) Uani 1 1 d .
O2 O 0.20946(9) 0.44341(16) 0.5918(4) 0.0422(9) Uani 1 1 d .
O3 O 0.04149(9) 0.30444(16) 0.8614(5) 0.0446(9) Uani 1 1 d .
O4 O 0.04282(9) 0.30946(17) 0.5522(5) 0.0424(9) Uani 1 1 d .
O5 O 0.09352(13) 0.3461(3) 1.0609(6) 0.0790(17) Uani 1 1 d U
H5 H 0.0741 0.3303 1.0441 0.118 Uiso 1 1 calc R
O6 O 0.15714(13) 0.4034(3) 0.3928(6) 0.0821(17) Uani 1 1 d U
H6 H 0.1766 0.4187 0.4104 0.123 Uiso 1 1 calc R
O7 O 0.2500 0.45533(17) 1.2500 0.0287(9) Uani 1 2 d S
O8 O 0.0000 0.29424(17) 1.2008(6) 0.0273(9) Uani 1 2 d S
O9 O 0.2500 0.3400(5) 0.2500 0.199(6) Uani 1 2 d SU
O10 O 0.0000 0.4098(6) 0.182(2) 0.213(7) Uani 1 2 d SU
C1 C 0.19371(11) 0.4320(2) 0.7441(7) 0.0321(10) Uani 1 1 d .
C2 C 0.15831(12) 0.4023(2) 0.7314(7) 0.0343(11) Uani 1 1 d .
C3 C 0.14077(15) 0.3871(3) 0.8964(7) 0.0417(13) Uani 1 1 d .
C4 C 0.10819(15) 0.3602(3) 0.8929(7) 0.0443(14) Uani 1 1 d .
C5 C 0.09163(12) 0.3478(2) 0.7207(7) 0.0344(11) Uani 1 1 d .
C6 C 0.10902(16) 0.3632(3) 0.5576(8) 0.0458(15) Uani 1 1 d .
C7 C 0.14208(16) 0.3896(3) 0.5603(7) 0.0462(16) Uani 1 1 d .
C8 C 0.05624(12) 0.3183(2) 0.7095(6) 0.0309(10) Uani 1 1 d .
H1 H 0.1519(16) 0.399(2) 1.006(8) 0.033(16) Uiso 1 1 d .
H2 H 0.0984(19) 0.355(3) 0.464(10) 0.06(2) Uiso 1 1 d .

loop_
_atom_site_aniso_label
_atom_site_aniso_U_11
_atom_site_aniso_U_22
_atom_site_aniso_U_33
_atom_site_aniso_U_23
_atom_site_aniso_U_13
_atom_site_aniso_U_12
In1 0.0133(3) 0.0279(3) 0.0144(3) 0.00193(14) 0.000 0.000
In2 0.0136(3) 0.0277(3) 0.0140(3) -0.00166(13) 0.000 0.000
O1 0.0370(19) 0.061(2) 0.0249(17) 0.0017(16) -0.0072(15) -0.0272(17)
O2 0.037(2) 0.064(2) 0.0260(17) -0.0040(16) 0.0073(15) -0.0261(17)
O3 0.0396(19) 0.065(2) 0.0294(18) -0.0047(16) 0.0077(15) -0.0313(17)
O4 0.035(2) 0.063(2) 0.0298(18) 0.0017(16) -0.0048(15) -0.0268(17)
O5 0.068(3) 0.144(4) 0.025(2) 0.002(2) 0.003(2) -0.070(3)
O6 0.068(3) 0.157(5) 0.022(2) 0.001(2) 0.004(2) -0.069(3)
O7 0.044(2) 0.028(2) 0.015(2) 0.000 -0.0014(19) 0.000
O8 0.033(2) 0.033(2) 0.017(2) -0.0004(17) 0.000 0.000
O9 0.322(15) 0.096(7) 0.177(12) 0.000 0.007(11) 0.000
O10 0.324(16) 0.105(8) 0.211(13) 0.000(9) 0.000 0.000
C1 0.028(2) 0.041(2) 0.027(2) 0.000(2) -0.001(2) -0.0087(18)
C2 0.030(2) 0.048(3) 0.025(2) -0.001(2) 0.001(2) -0.016(2)
C3 0.036(3) 0.068(4) 0.021(3) 0.000(2) -0.004(2) -0.024(3)
C4 0.040(3) 0.070(4) 0.023(3) 0.000(2) 0.001(2) -0.028(3)
C5 0.031(2) 0.046(3) 0.026(2) -0.002(2) 0.0028(19) -0.017(2)
C6 0.039(3) 0.077(4) 0.021(3) 0.000(2) -0.005(2) -0.029(3)
C7 0.040(3) 0.080(4) 0.019(2) -0.002(2) 0.002(2) -0.034(3)
C8 0.028(2) 0.043(2) 0.022(2) -0.002(2) -0.0012(18) -0.0121(19)

loop_
_atom_type_symbol
_atom_type_description
_atom_type_scat_dispersion_real
_atom_type_scat_dispersion_imag
_atom_type_scat_source
C C 0.0033 0.0016 'International Tables Vol C Tables 4.2.6.8 and 6.1.1.4'
H H 0.0000 0.0000 'International Tables Vol C Tables 4.2.6.8 and 6.1.1.4'
N N 0.0061 0.0033 'International Tables Vol C Tables 4.2.6.8 and 6.1.1.4'
O O 0.0106 0.0060 'International Tables Vol C Tables 4.2.6.8 and 6.1.1.4'
In In -0.7276 1.3100 'International Tables Vol C Tables 4.2.6.8 and 6.1.1.4'

loop_
_geom_angle_atom_site_label_1
_geom_angle_atom_site_label_2
_geom_angle_atom_site_label_3
_geom_angle
_geom_angle_site_symmetry_1
_geom_angle_site_symmetry_3
O8 In1 O8 173.28(11) 2_554 .
O8 In1 O4 91.27(12) 2_554 2
O8 In1 O4 93.20(12) . 2
O8 In1 O4 91.27(12) 2_554 11_566
O8 In1 O4 93.20(12) . 11_566
O4 In1 O4 96.6(2) 2 11_566
O8 In1 O3 89.54(12) 2_554 .
O8 In1 O3 85.75(12) . .
O4 In1 O3 177.02(16) 2 .
O4 In1 O3 86.25(15) 11_566 .
O8 In1 O3 89.54(12) 2_554 12
O8 In1 O3 85.75(12) . 12
O4 In1 O3 86.25(15) 2 12
O4 In1 O3 177.02(16) 11_566 12
O3 In1 O3 90.9(2) . 12
O7 In2 O7 174.14(2) . 6_554
O7 In2 O1 93.30(11) . 4_567
O7 In2 O1 90.94(11) 6_554 4_567
O7 In2 O1 90.94(11) . .
O7 In2 O1 93.30(11) 6_554 .
O1 In2 O1 87.4(2) 4_567 .
O7 In2 O2 89.90(11) . 6
O7 In2 O2 85.75(11) 6_554 6
O1 In2 O2 94.36(14) 4_567 6
O1 In2 O2 178.02(14) . 6
O7 In2 O2 85.75(11) . 7_546
O7 In2 O2 89.90(11) 6_554 7_546
O1 In2 O2 178.02(14) 4_567 7_546
O1 In2 O2 94.36(14) . 7_546
O2 In2 O2 83.9(2) 6 7_546
C1 O1 In2 133.0(3) . .
C1 O2 In2 136.8(3) . 6_554
C8 O3 In1 138.1(3) . .
C8 O4 In1 132.7(3) . 2_554
C4 O5 H5 109.5 . .
C7 O6 H6 109.5 . .
In2 O7 In2 120.33(19) 6 .
In1 O8 In1 120.76(19) 2 .
O1 C1 O2 125.0(4) . .
O1 C1 C2 118.0(4) . .
O2 C1 C2 117.0(4) . .
C3 C2 C7 119.0(4) . .
C3 C2 C1 118.7(4) . .
C7 C2 C1 122.3(4) . .
C4 C3 C2 121.1(5) . .
C4 C3 H1 123(4) . .
C2 C3 H1 115(4) . .
O5 C4 C3 116.9(5) . .
O5 C4 C5 123.1(5) . .
C3 C4 C5 120.0(5) . .
C6 C5 C4 118.6(4) . .
C6 C5 C8 119.3(4) . .
C4 C5 C8 122.0(4) . .
C7 C6 C5 121.6(5) . .
C7 C6 H2 124(5) . .
C5 C6 H2 115(5) . .
O6 C7 C6 117.5(5) . .
O6 C7 C2 122.8(5) . .
C6 C7 C2 119.7(5) . .
O4 C8 O3 124.1(4) . .
O4 C8 C5 118.6(4) . .
O3 C8 C5 117.3(4) . .

loop_
_geom_bond_atom_site_label_1
_geom_bond_atom_site_label_2
_geom_bond_distance
_geom_bond_site_symmetry_2
In1 O8 2.052(4) 2_554
In1 O8 2.071(4) .
In1 O4 2.145(3) 2
In1 O4 2.145(3) 11_566
In1 O3 2.177(3) .
In1 O3 2.178(3) 12
In2 O7 2.0657(19) .
In2 O7 2.0658(19) 6_554
In2 O1 2.147(3) 4_567
In2 O1 2.148(3) .
In2 O2 2.181(3) 6
In2 O2 2.181(3) 7_546
O1 C1 1.242(6) .
O2 C1 1.267(6) .
O2 In2 2.181(3) 6_554
O3 C8 1.259(5) .
O4 C8 1.249(5) .
O4 In1 2.145(3) 2_554
O5 C4 1.361(7) .
O5 H5 0.8200 .
O6 C7 1.362(7) .
O6 H6 0.8200 .
O7 In2 2.0657(19) 6
O8 In1 2.052(4) 2
C1 C2 1.493(6) .
C2 C3 1.395(7) .
C2 C7 1.397(7) .
C3 C4 1.367(8) .
C3 H1 0.93(6) .
C4 C5 1.409(7) .
C5 C6 1.383(7) .
C5 C8 1.490(6) .
C6 C7 1.377(8) .
C6 H2 0.80(7) .
